data_7215607
loop_
_publ_author_name
'Wang, Sujing'
'Xiong, Shunshun'
'Song, Lexin'
'Wang, Zhiyong'

_publ_section_title
;
 Influence of co-ligands and solvents on the packing and photoluminescence
 of three related MnII metal--organic frameworks
;
_journal_coden_ASTM CRECF4
_journal_issue 5
_journal_name_full CrystEngComm
_journal_page_first 896
_journal_page_last 901
_journal_paper_doi 10.1039/b817418k
_journal_volume 11
_journal_year 2009
_chemical_formula_sum 'C18 H13 Mn N2 O5 S3'
_chemical_formula_weight 488.42
_space_group_IT_number 61
_symmetry_cell_setting orthorhombic
_symmetry_space_group_name_Hall '-P 2ac 2ab'
_symmetry_space_group_name_H-M 'P b c a'
_atom_sites_solution_hydrogens geom
_atom_sites_solution_primary direct
_atom_sites_solution_secondary difmap
_audit_creation_method SHELXL-97
_cell_angle_alpha 90.00
_cell_angle_beta 90.00
_cell_angle_gamma 90.00
_cell_formula_units_Z 8
_cell_length_a 20.1491(3)
_cell_length_b 7.65480(10)
_cell_length_c 25.6413(5)
_cell_measurement_temperature 293(2)
_cell_volume 3954.85(11)
_computing_cell_refinement 'CrysAlis RED'
_computing_data_collection 'CrysAlis CCD'
_computing_data_reduction 'CrysAlis RED'
_computing_structure_refinement 'SHELXL-97 (Sheldrick, 1997)'
_diffrn_ambient_temperature 293(2)
_diffrn_measured_fraction_theta_full 0.980
_diffrn_measured_fraction_theta_max 0.980
_diffrn_measurement_device_type 'Gemini S Ultra'
_diffrn_radiation_monochromator mirror
_diffrn_radiation_source 'Ultra (Cu) X-ray Source'
_diffrn_radiation_type CuK\a
_diffrn_radiation_wavelength 1.54184
_diffrn_reflns_av_R_equivalents 0.0241
_diffrn_reflns_av_sigmaI/netI 0.0240
_diffrn_reflns_limit_h_max 23
_diffrn_reflns_limit_h_min -21
_diffrn_reflns_limit_k_max 7
_diffrn_reflns_limit_k_min -8
_diffrn_reflns_limit_l_max 28
_diffrn_reflns_limit_l_min -29
_diffrn_reflns_number 9836
_diffrn_reflns_theta_full 62.76
_diffrn_reflns_theta_max 62.76
_diffrn_reflns_theta_min 3.45
_exptl_absorpt_coefficient_mu 8.699
_exptl_absorpt_correction_T_max 0.2751
_exptl_absorpt_correction_T_min 0.1800
_exptl_absorpt_correction_type multi-scan
_exptl_absorpt_process_details
;
CrysAlis RED, Oxford Diffraction Ltd.,
Version 1.171.32.15 (release 10-01-2008 CrysAlis171 .NET)
Empirical absorption correction using spherical harmonics,
implemented in SCALE3 ABSPACK scaling algorithm.
;
_exptl_crystal_colour yellow
_exptl_crystal_density_diffrn 1.641
_exptl_crystal_density_method 'not measured'
_exptl_crystal_description block
_exptl_crystal_F_000 1984
_exptl_crystal_size_max 0.30
_exptl_crystal_size_mid 0.20
_exptl_crystal_size_min 0.20
_refine_diff_density_max 0.356
_refine_diff_density_min -0.289
_refine_diff_density_rms 0.056
_refine_ls_extinction_coef 0.00020(5)
_refine_ls_extinction_expression Fc^*^=kFc[1+0.001xFc^2^\l^3^/sin(2\q)]^-1/4^
_refine_ls_extinction_method SHELXL
_refine_ls_goodness_of_fit_ref 1.007
_refine_ls_hydrogen_treatment constr
_refine_ls_matrix_type full
_refine_ls_number_parameters 263
_refine_ls_number_reflns 3113
_refine_ls_number_restraints 0
_refine_ls_restrained_S_all 1.007
_refine_ls_R_factor_all 0.0365
_refine_ls_R_factor_gt 0.0305
_refine_ls_shift/su_max 0.000
_refine_ls_shift/su_mean 0.000
_refine_ls_structure_factor_coef Fsqd
_refine_ls_weighting_details 'calc w=1/[\s^2^(Fo^2^)+(0.0604P)^2^+0.0000P] where P=(Fo^2^+2Fc^2^)/3'
_refine_ls_weighting_scheme calc
_refine_ls_wR_factor_gt 0.0852
_refine_ls_wR_factor_ref 0.0869
_reflns_number_gt 2580
_reflns_number_total 3113
_reflns_threshold_expression >2sigma(I)
_cod_duplicate_entry 7200540
_cod_data_source_file b817418k.txt
_cod_data_source_block 1b
_cod_depositor_comments
;
 Updated bibliographic information.

 Antanas Vaitkus,
 2019-09-18

 Marked entry as a duplicate of entry 7200540.

 Antanas Vaitkus,
 2019-09-18
;
_cod_original_sg_symbol_H-M Pbca
_cod_database_code 7215607

loop_
_symmetry_equiv_pos_as_xyz
'x, y, z'
'-x+1/2, -y, z+1/2'
'x+1/2, -y+1/2, -z'
'-x, y+1/2, -z+1/2'
'-x, -y, -z'
'x-1/2, y, -z-1/2'
'-x-1/2, y-1/2, z'
'x, -y-1/2, z-1/2'

loop_
_atom_site_label
_atom_site_type_symbol
_atom_site_fract_x
_atom_site_fract_y
_atom_site_fract_z
_atom_site_U_iso_or_equiv
_atom_site_adp_type
_atom_site_occupancy
_atom_site_symmetry_multiplicity
_atom_site_calc_flag
_atom_site_refinement_flags
Mn1 Mn 0.180562(18) 0.25885(5) 0.159881(14) 0.02528(14) Uani 1 1 d .
S3 S 0.25946(3) 0.34375(9) -0.16568(2) 0.03085(18) Uani 1 1 d .
S2 S 0.41389(3) 0.61137(10) -0.09147(2) 0.03735(19) Uani 1 1 d .
S1 S 0.26248(3) 0.34467(9) -0.01290(2) 0.03174(18) Uani 1 1 d .
O5 O 0.09034(9) 0.1760(3) 0.20886(7) 0.0430(5) Uani 1 1 d .
O4 O 0.32373(8) 0.4844(2) -0.30387(6) 0.0336(4) Uani 1 1 d .
O3 O 0.23943(8) 0.3177(3) -0.27631(7) 0.0385(4) Uani 1 1 d .
O2 O 0.24933(9) 0.3203(3) 0.09971(6) 0.0378(4) Uani 1 1 d .
O1 O 0.33016(8) 0.5056(2) 0.12251(6) 0.0350(4) Uani 1 1 d .
N2 N 0.06036(11) 0.0424(3) 0.28428(9) 0.0428(6) Uani 1 1 d .
N1 N 0.10130(11) 0.3705(3) 0.10622(9) 0.0353(5) Uani 1 1 d .
H18C H 0.1192 -0.0396 0.3413 0.102 Uiso 1 1 calc R
H18B H 0.0441 -0.0804 0.3513 0.102 Uiso 1 1 calc R
H18A H 0.0845 -0.1924 0.3112 0.102 Uiso 1 1 calc R
H17C H 0.0064 0.2591 0.2915 0.092 Uiso 1 1 calc R
H17B H -0.0301 0.1109 0.2605 0.092 Uiso 1 1 calc R
H17A H -0.0238 0.0991 0.3213 0.092 Uiso 1 1 calc R
H16 H 0.1381 0.0018 0.2422 0.051 Uiso 1 1 calc R
H14 H 0.0913 0.6588 0.0161 0.090 Uiso 1 1 calc R
H13 H -0.0335 0.2687 0.0467 0.039 Uiso 1 1 calc R
H12 H 0.0347 0.1887 0.1137 0.040 Uiso 1 1 calc R
H11 H 0.1524 0.5749 0.0868 0.080 Uiso 1 1 calc R
H8 H 0.3931 0.5828 -0.2143 0.033 Uiso 1 1 calc R
H3 H 0.3977 0.5870 0.0314 0.038 Uiso 1 1 calc R
C18 C 0.07857(18) -0.0776(5) 0.32548(13) 0.0683(10) Uani 1 1 d .
C17 C -0.00212(15) 0.1358(5) 0.28988(13) 0.0612(9) Uani 1 1 d .
C16 C 0.09982(14) 0.0692(4) 0.24414(11) 0.0422(7) Uani 1 1 d .
C15 C 0.02074(12) 0.4738(4) 0.02274(11) 0.0381(6) Uani 1 1 d .
C14 C 0.07793(16) 0.5629(4) 0.03571(15) 0.0752(13) Uani 1 1 d .
C13 C 0.00484(12) 0.3324(3) 0.05333(10) 0.0328(6) Uani 1 1 d .
C12 C 0.04620(12) 0.2857(4) 0.09386(9) 0.0331(6) Uani 1 1 d .
C11 C 0.11525(18) 0.5093(5) 0.07789(14) 0.0666(11) Uani 1 1 d .
C10 C 0.28953(11) 0.4123(3) -0.26937(9) 0.0282(5) Uani 1 1 d .
C9 C 0.30890(11) 0.4366(3) -0.21382(9) 0.0279(5) Uani 1 1 d .
C8 C 0.36150(11) 0.5258(3) -0.19405(9) 0.0275(5) Uani 1 1 d .
C7 C 0.36219(11) 0.5213(3) -0.13919(9) 0.0281(5) Uani 1 1 d .
C6 C 0.31011(11) 0.4276(3) -0.11772(9) 0.0264(5) Uani 1 1 d .
C5 C 0.31098(11) 0.4275(3) -0.06240(9) 0.0270(5) Uani 1 1 d .
C4 C 0.36395(11) 0.5221(3) -0.04271(9) 0.0282(5) Uani 1 1 d .
C3 C 0.36528(12) 0.5291(3) 0.01219(9) 0.0313(6) Uani 1 1 d .
C2 C 0.31338(11) 0.4408(3) 0.03374(9) 0.0277(5) Uani 1 1 d .
C1 C 0.29627(13) 0.4218(3) 0.09026(9) 0.0284(6) Uani 1 1 d .

loop_
_atom_site_aniso_label
_atom_site_aniso_U_11
_atom_site_aniso_U_22
_atom_site_aniso_U_33
_atom_site_aniso_U_23
_atom_site_aniso_U_13
_atom_site_aniso_U_12
Mn1 0.0273(2) 0.0350(2) 0.0136(2) 0.00074(16) -0.00107(15) 0.00114(17)
S3 0.0337(3) 0.0417(4) 0.0171(3) 0.0002(3) -0.0019(3) -0.0115(3)
S2 0.0392(4) 0.0532(4) 0.0197(3) 0.0005(3) -0.0004(3) -0.0203(3)
S1 0.0368(3) 0.0408(3) 0.0176(3) 0.0003(3) 0.0021(3) -0.0115(3)
O5 0.0453(10) 0.0535(12) 0.0301(10) 0.0048(10) 0.0065(9) -0.0039(9)
O4 0.0419(9) 0.0393(10) 0.0196(9) 0.0042(8) 0.0049(8) 0.0005(8)
O3 0.0407(10) 0.0559(11) 0.0188(9) 0.0003(8) -0.0063(8) -0.0132(9)
O2 0.0438(10) 0.0490(11) 0.0207(9) -0.0006(8) 0.0088(8) -0.0091(9)
O1 0.0475(10) 0.0385(10) 0.0190(9) -0.0040(8) -0.0041(8) 0.0011(9)
N2 0.0398(12) 0.0499(14) 0.0387(13) 0.0053(11) 0.0097(11) -0.0036(11)
N1 0.0389(12) 0.0383(13) 0.0286(11) -0.0007(10) -0.0107(10) 0.0031(10)
C18 0.077(2) 0.068(2) 0.060(2) 0.0296(18) 0.0193(19) 0.000(2)
C17 0.0422(15) 0.084(3) 0.057(2) 0.0022(19) 0.0124(16) -0.0011(16)
C16 0.0426(14) 0.0417(16) 0.0424(17) -0.0015(14) 0.0102(14) -0.0050(13)
C15 0.0361(13) 0.0404(15) 0.0378(15) 0.0006(12) -0.0135(12) 0.0039(12)
C14 0.071(2) 0.056(2) 0.098(3) 0.041(2) -0.059(2) -0.0300(18)
C13 0.0266(12) 0.0446(15) 0.0272(14) 0.0008(12) -0.0031(11) -0.0010(11)
C12 0.0298(13) 0.0449(15) 0.0247(14) 0.0019(11) 0.0037(11) 0.0016(12)
C11 0.067(2) 0.0513(19) 0.082(3) 0.0271(19) -0.0469(19) -0.0229(17)
C10 0.0330(12) 0.0316(13) 0.0201(13) -0.0012(11) -0.0009(11) 0.0038(11)
C9 0.0330(12) 0.0333(13) 0.0175(12) 0.0025(10) 0.0019(10) -0.0011(11)
C8 0.0302(12) 0.0336(13) 0.0189(12) 0.0027(10) 0.0039(10) -0.0034(11)
C7 0.0314(12) 0.0315(13) 0.0212(13) -0.0016(10) -0.0014(10) -0.0060(11)
C6 0.0299(12) 0.0319(13) 0.0174(12) -0.0012(10) -0.0011(10) -0.0050(11)
C5 0.0307(12) 0.0325(13) 0.0179(13) -0.0001(10) 0.0029(10) -0.0043(11)
C4 0.0321(12) 0.0336(13) 0.0190(12) 0.0000(10) 0.0016(11) -0.0061(11)
C3 0.0369(13) 0.0374(14) 0.0194(13) -0.0028(11) -0.0034(11) -0.0083(12)
C2 0.0355(13) 0.0300(13) 0.0177(13) -0.0034(10) -0.0005(10) -0.0006(11)
C1 0.0338(13) 0.0304(13) 0.0211(13) 0.0003(11) 0.0015(11) 0.0065(11)

loop_
_atom_type_symbol
_atom_type_description
_atom_type_scat_dispersion_real
_atom_type_scat_dispersion_imag
_atom_type_scat_source
C C 0.0181 0.0091 'International Tables Vol C Tables 4.2.6.8 and 6.1.1.4'
H H 0.0000 0.0000 'International Tables Vol C Tables 4.2.6.8 and 6.1.1.4'
N N 0.0311 0.0180 'International Tables Vol C Tables 4.2.6.8 and 6.1.1.4'
O O 0.0492 0.0322 'International Tables Vol C Tables 4.2.6.8 and 6.1.1.4'
S S 0.3331 0.5567 'International Tables Vol C Tables 4.2.6.8 and 6.1.1.4'
Mn Mn -0.5299 2.8052 'International Tables Vol C Tables 4.2.6.8 and 6.1.1.4'

loop_
_geom_angle_atom_site_label_1
_geom_angle_atom_site_label_2
_geom_angle_atom_site_label_3
_geom_angle
_geom_angle_site_symmetry_1
_geom_angle_site_symmetry_3
O5 C16 N2 125.6(3) . .
O4 Mn1 O5 89.11(7) 2_565 .
O4 Mn1 N1 83.76(7) 2_565 .
O4 C10 O3 126.7(2) . .
O4 C10 C9 118.5(2) . .
O3 Mn1 O5 86.79(7) 8_566 .
O3 Mn1 O4 86.66(7) 8_566 2_565
O3 Mn1 O2 104.98(7) 8_566 .
O3 Mn1 O1 98.65(7) 8_566 7_655
O3 Mn1 N1 166.12(7) 8_566 .
O3 C10 C9 114.8(2) . .
O2 Mn1 O5 166.60(7) . .
O2 Mn1 O4 97.82(7) . 2_565
O2 Mn1 O1 86.69(7) . 7_655
O2 Mn1 N1 86.30(8) . .
O2 C1 O1 127.2(2) . .
O2 C1 C2 115.0(2) . .
O1 Mn1 O5 85.18(7) 7_655 .
O1 Mn1 O4 171.96(7) 7_655 2_565
O1 Mn1 N1 89.92(7) 7_655 .
O1 C1 C2 117.7(2) . .
N1 Mn1 O5 83.04(8) . .
N1 C12 C13 124.0(2) . .
N1 C11 C14 123.8(3) . .
C18 N2 C17 117.3(2) . .
C16 O5 Mn1 117.45(18) . .
C16 N2 C18 121.1(3) . .
C16 N2 C17 121.5(3) . .
C15 C14 C11 119.8(3) . .
C15 C13 C12 119.6(2) . .
C14 C15 C15 121.6(3) . 5_565
C13 C15 C15 121.9(3) . 5_565
C13 C15 C14 116.5(2) . .
C12 N1 Mn1 123.32(18) . .
C11 N1 Mn1 119.11(19) . .
C11 N1 C12 116.2(2) . .
C10 O4 Mn1 132.81(16) . 2_564
C10 O3 Mn1 136.42(16) . 8_565
C10 C9 S3 118.57(17) . .
C9 C8 C7 111.6(2) . .
C8 C9 S3 112.81(18) . .
C8 C9 C10 128.6(2) . .
C8 C7 S2 134.07(18) . .
C7 C6 S3 110.97(17) . .
C7 C6 C5 112.9(2) . .
C6 S3 C9 90.87(11) . .
C6 C7 S2 112.17(17) . .
C6 C7 C8 113.8(2) . .
C6 C5 S1 136.88(17) . .
C5 S1 C2 90.95(11) . .
C5 C6 S3 136.15(17) . .
C5 C4 S2 112.83(18) . .
C5 C4 C3 113.5(2) . .
C4 S2 C7 90.19(11) . .
C4 C5 S1 111.15(18) . .
C4 C5 C6 111.9(2) . .
C3 C4 S2 133.65(18) . .
C3 C2 S1 112.56(18) . .
C3 C2 C1 128.2(2) . .
C2 C3 C4 111.8(2) . .
C1 O2 Mn1 140.59(16) . .
C1 O1 Mn1 134.04(16) . 7_665
C1 C2 S1 119.28(18) . .

loop_
_geom_bond_atom_site_label_1
_geom_bond_atom_site_label_2
_geom_bond_distance
_geom_bond_site_symmetry_2
Mn1 O5 2.2988(18) .
Mn1 O4 2.1759(17) 2_565
Mn1 O3 2.1041(17) 8_566
Mn1 O2 2.1264(17) .
Mn1 O1 2.1736(18) 7_655
Mn1 N1 2.275(2) .
S3 C9 1.738(2) .
S3 C6 1.722(2) .
S2 C7 1.749(2) .
S2 C4 1.745(2) .
S1 C5 1.723(2) .
S1 C2 1.739(2) .
O5 C16 1.234(3) .
O4 Mn1 2.1759(17) 2_564
O4 C10 1.250(3) .
O3 Mn1 2.1041(17) 8_565
O3 C10 1.255(3) .
O2 C1 1.248(3) .
O1 Mn1 2.1736(17) 7_665
O1 C1 1.250(3) .
N2 C18 1.447(4) .
N2 C17 1.455(4) .
N2 C16 1.317(3) .
N1 C12 1.324(3) .
N1 C11 1.318(4) .
C15 C15 1.490(5) 5_565
C15 C14 1.380(4) .
C13 C15 1.374(4) .
C13 C12 1.379(3) .
C11 C14 1.380(4) .
C9 C8 1.359(3) .
C9 C10 1.489(3) .
C8 C7 1.407(3) .
C7 C6 1.385(3) .
C5 C6 1.418(3) .
C5 C4 1.385(3) .
C3 C4 1.409(3) .
C3 C2 1.362(3) .
C1 C2 1.497(3) .
